data_7157797
loop_
_publ_author_name
'Penjarla, Thirupathi Reddy'
'Kundarapu, Maheshwar'
'Rangan, Krishnan'
'Bhattacharya, Anupam'

_publ_section_title
;
 Iodine assisted synthesis of CF<sub>3</sub> appended
 spirodihydrofuryl/cyclopropyl oxindoles by changing the active methylene
 sources.
;
_journal_issue 47
_journal_name_full 'Organic &amp; biomolecular chemistry'
_journal_page_first 9623
_journal_page_last 9631
_journal_paper_doi 10.1039/d0ob01903h
_journal_volume 18
_journal_year 2020
_chemical_formula_moiety 'C27 H21 Cl F3 N O7'
_chemical_formula_sum 'C27 H21 Cl F3 N O7'
_chemical_formula_weight 563.90
_space_group_crystal_system monoclinic
_space_group_IT_number 14
_space_group_name_Hall '-P 2yn'
_space_group_name_H-M_alt 'P 1 21/n 1'
_atom_sites_solution_hydrogens geom
_atom_sites_solution_primary dual
_audit_creation_date 2020-06-21
_audit_creation_method
;
Olex2 1.2
(compiled 2018.05.29 svn.r3508 for OlexSys, GUI svn.r5506)
;
_audit_update_record
;
2020-06-22 deposited with the CCDC.	2020-11-09 downloaded from the CCDC.
;
_cell_angle_alpha 90
_cell_angle_beta 117.095(2)
_cell_angle_gamma 90
_cell_formula_units_Z 4
_cell_length_a 13.5978(2)
_cell_length_b 14.6190(2)
_cell_length_c 13.9308(2)
_cell_measurement_reflns_used 9448
_cell_measurement_temperature 93(2)
_cell_measurement_theta_max 79.4260
_cell_measurement_theta_min 4.6470
_cell_volume 2465.33(8)
_computing_cell_refinement 'CrysAlisPro 1.171.40.80a (Rigaku OD, 2020)'
_computing_data_collection 'CrysAlisPro 1.171.40.80a (Rigaku OD, 2020)'
_computing_data_reduction 'CrysAlisPro 1.171.40.80a (Rigaku OD, 2020)'
_computing_molecular_graphics 'Olex2 (Dolomanov et al., 2009)'
_computing_publication_material 'Olex2 (Dolomanov et al., 2009)'
_computing_structure_refinement 'ShelXL (Sheldrick, 2015)'
_computing_structure_solution 'ShelXT (Sheldrick, 2015)'
_diffrn_ambient_temperature 93(2)
_diffrn_detector 'Hybrid Pixel Array Detector'
_diffrn_detector_area_resol_mean 5.8140
_diffrn_measured_fraction_theta_full 0.996
_diffrn_measured_fraction_theta_max 0.970
_diffrn_measurement_details
;
List of Runs (angles in degrees, time in seconds):

  # Type    Start    End  Width  t~exp~   \w     \q     \k     \f   Frames
#--------------------------------------------------------------------------
  1  \w    -30.00  27.00   0.50    4.00    --    0.00  77.00-150.00  114
  2  \w    -19.00  88.00   0.50    4.00    --    0.00  37.00 -90.00  214
  3  \w    -43.00  -8.00   0.50    4.00    --    0.00 -37.00  90.00   70
  4  \w     38.00  75.00   0.50    4.00    --    0.00  77.00-150.00   74
  5  \w     51.00  84.00   0.50   16.04    --  107.20 -61.00-120.00   66
  6  \w     26.00  53.00   0.50   16.04    --  107.20 -82.00-120.00   54
  7  \w    161.00 195.00   0.50   16.04    --  107.20  30.00 -90.00   68
  8  \w     89.00 140.00   0.50   16.04    --  107.20  30.00 -90.00  102
  9  \w     66.00 137.00   0.50   16.04    --  107.20 -82.00-120.00  142
 10  \w    135.00 197.00   0.50   16.04    --  107.20  45.00-120.00  124
 11  \w     26.00 132.00   0.50   16.04    --  107.20 -61.00  90.00  212
 12  \w    105.00 131.00   0.50   16.04    --  107.20 -61.00-120.00   52
 13  \w     18.00 137.00   0.50   16.04    --  107.20 -82.00 -60.00  238
 14  \w    101.00 127.00   0.50   16.04    --  107.20 -82.00 -30.00   52
 15  \w     85.00 110.00   0.50   16.04    --  107.20 -82.00-150.00   50
 16  \w    104.00 129.00   0.50   16.04    --  107.20 -82.00   0.00   50
 17  \w     83.00 187.00   0.50   16.04    --  107.20  15.00-150.00  208
;
_diffrn_measurement_device 'four-circle diffractometer'
_diffrn_measurement_device_type 'XtaLAB AFC12 (RINC): Kappa dual home/near'
_diffrn_measurement_method '\w scans'
_diffrn_orient_matrix_type 'CrysAlisPro convention (1999,Acta A55,543-557)'
_diffrn_orient_matrix_UB_11 -0.0126675000
_diffrn_orient_matrix_UB_12 0.1045709000
_diffrn_orient_matrix_UB_13 -0.0140412000
_diffrn_orient_matrix_UB_21 -0.0608729000
_diffrn_orient_matrix_UB_22 -0.0120974000
_diffrn_orient_matrix_UB_23 -0.1233521000
_diffrn_orient_matrix_UB_31 -0.1110139000
_diffrn_orient_matrix_UB_32 -0.0052437000
_diffrn_orient_matrix_UB_33 0.0043768000
_diffrn_radiation_monochromator mirror
_diffrn_radiation_probe x-ray
_diffrn_radiation_type CuK\a
_diffrn_radiation_wavelength 1.54184
_diffrn_reflns_av_R_equivalents 0.0374
_diffrn_reflns_av_unetI/netI 0.0354
_diffrn_reflns_Laue_measured_fraction_full 0.996
_diffrn_reflns_Laue_measured_fraction_max 0.970
_diffrn_reflns_limit_h_max 9
_diffrn_reflns_limit_h_min -16
_diffrn_reflns_limit_k_max 18
_diffrn_reflns_limit_k_min -16
_diffrn_reflns_limit_l_max 17
_diffrn_reflns_limit_l_min -17
_diffrn_reflns_number 16651
_diffrn_reflns_point_group_measured_fraction_full 0.996
_diffrn_reflns_point_group_measured_fraction_max 0.970
_diffrn_reflns_theta_full 67.684
_diffrn_reflns_theta_max 79.635
_diffrn_reflns_theta_min 3.766
_diffrn_source 'micro-focus sealed X-ray tube'
_diffrn_source_type 'Rigaku (Cu) X-ray Source'
_exptl_absorpt_coefficient_mu 2.024
_exptl_absorpt_correction_T_max 1.00000
_exptl_absorpt_correction_T_min 0.71819
_exptl_absorpt_correction_type multi-scan
_exptl_absorpt_process_details
;
CrysAlisPro 1.171.40.80a (Rigaku Oxford Diffraction, 2020)
Empirical absorption correction using spherical harmonics,
 implemented in SCALE3 ABSPACK scaling algorithm.
;
_exptl_crystal_colour colourless
_exptl_crystal_colour_primary colourless
_exptl_crystal_density_diffrn 1.519
_exptl_crystal_description plate
_exptl_crystal_F_000 1160
_exptl_crystal_size_max 0.1
_exptl_crystal_size_mid 0.05
_exptl_crystal_size_min 0.05
_refine_diff_density_max 0.683
_refine_diff_density_min -0.530
_refine_diff_density_rms 0.073
_refine_ls_extinction_method none
_refine_ls_goodness_of_fit_ref 1.101
_refine_ls_hydrogen_treatment constr
_refine_ls_matrix_type full
_refine_ls_number_parameters 356
_refine_ls_number_reflns 5206
_refine_ls_number_restraints 0
_refine_ls_restrained_S_all 1.101
_refine_ls_R_factor_all 0.0584
_refine_ls_R_factor_gt 0.0542
_refine_ls_shift/su_max 0.000
_refine_ls_shift/su_mean 0.000
_refine_ls_structure_factor_coef Fsqd
_refine_ls_weighting_details 'w=1/[\s^2^(Fo^2^)+(0.0849P)^2^+2.0353P] where P=(Fo^2^+2Fc^2^)/3'
_refine_ls_weighting_scheme calc
_refine_ls_wR_factor_gt 0.1559
_refine_ls_wR_factor_ref 0.1594
_reflns_Friedel_coverage 0.000
_reflns_number_gt 4646
_reflns_number_total 5206
_reflns_threshold_expression 'I > 2\s(I)'
_cod_data_source_file d0ob01903h2.cif
_cod_data_source_block exp_576_thirupathi
_cod_depositor_comments 'Adding full bibliography for 7157797--7157798.cif.'
_cod_original_cell_volume 2465.33(7)
_cod_database_code 7157797
_shelx_shelxl_version_number 2018/3
_chemical_oxdiff_formula 'C27 H21 Cl F3 N O7'
_shelx_space_group_comment
;
The symmetry employed for this shelxl refinement is uniquely defined
by the following loop, which should always be used as a source of
symmetry information in preference to the above space-group names.
They are only intended as comments.
;
_shelx_estimated_absorpt_t_max 0.906
_shelx_estimated_absorpt_t_min 0.823
_reflns_odcompleteness_completeness 99.37
_reflns_odcompleteness_iscentric 1
_reflns_odcompleteness_theta 71.98
_olex2_refinement_description
;
1. Fixed Uiso
 At 1.2 times of:
  All C(H) groups, All C(H,H) groups
 At 1.5 times of:
  All C(H,H,H) groups
2.a Secondary CH2 refined with riding coordinates:
 C13(H13A,H13B)
2.b Aromatic/amide H refined with riding coordinates:
 C24(H24), C27(H27), C3(H3), C6(H6), C25(H25), C26(H26), C5(H5)
2.c Idealised Me refined as rotating group:
 C14(H14A,H14B,H14C), C17(H17A,H17B,H17C), C19(H19A,H19B,H19C), C18(H18A,H18B,
 H18C)
;
_olex2_submission_special_instructions 'No special instructions were received'
_oxdiff_exptl_absorpt_empirical_details
;
Empirical correction (ABSPACK) includes:
- Absorption correction using spherical harmonics
- Frame scaling
;
_oxdiff_exptl_absorpt_empirical_full_max 1.918
_oxdiff_exptl_absorpt_empirical_full_min 0.651

loop_
_space_group_symop_operation_xyz
'x, y, z'
'-x+1/2, y+1/2, -z+1/2'
'-x, -y, -z'
'x-1/2, -y-1/2, z-1/2'

loop_
_atom_site_label
_atom_site_type_symbol
_atom_site_fract_x
_atom_site_fract_y
_atom_site_fract_z
_atom_site_U_iso_or_equiv
_atom_site_adp_type
_atom_site_occupancy
_atom_site_site_symmetry_order
_atom_site_calc_flag
_atom_site_refinement_flags_posn
_atom_site_refinement_flags_adp
_atom_site_refinement_flags_occupancy
_atom_site_disorder_assembly
_atom_site_disorder_group
Cl1 Cl 0.56283(6) 0.81062(4) 0.69691(5) 0.04118(19) Uani 1 1 d . . . . .
F1 F 0.66905(11) 0.60238(9) 0.18996(10) 0.0300(3) Uani 1 1 d . . . . .
F3 F 0.54301(12) 0.70404(11) 0.16303(11) 0.0411(4) Uani 1 1 d . . . . .
O7 O 0.81065(12) 0.69449(10) 0.58291(12) 0.0252(3) Uani 1 1 d . . . . .
F2 F 0.70915(15) 0.74388(11) 0.20868(12) 0.0446(4) Uani 1 1 d . . . . .
O3 O 0.81454(12) 0.78633(10) 0.41187(13) 0.0262(3) Uani 1 1 d . . . . .
O2 O 0.64791(13) 0.83401(11) 0.39109(13) 0.0302(4) Uani 1 1 d . . . . .
O6 O 0.71540(14) 0.45691(11) 0.32192(13) 0.0327(4) Uani 1 1 d . . . . .
O5 O 0.33213(13) 0.44960(12) 0.20673(14) 0.0333(4) Uani 1 1 d . . . . .
O4 O 0.26246(15) 0.50019(14) 0.31609(17) 0.0444(5) Uani 1 1 d . . . . .
O1 O 0.50487(14) 0.53524(14) 0.21851(14) 0.0395(4) Uani 1 1 d . . . . .
N1 N 0.43257(14) 0.54794(12) 0.34060(14) 0.0222(4) Uani 1 1 d . . . . .
C22 C 0.88773(16) 0.54783(14) 0.57831(16) 0.0214(4) Uani 1 1 d . . . . .
C23 C 0.85962(16) 0.47954(14) 0.50074(16) 0.0213(4) Uani 1 1 d . . . . .
C21 C 0.80788(16) 0.62368(14) 0.53674(16) 0.0207(4) Uani 1 1 d . . . . .
C20 C 0.75925(16) 0.50453(14) 0.40084(17) 0.0225(4) Uani 1 1 d . . . . .
C1 C 0.45702(17) 0.60432(14) 0.43160(16) 0.0223(4) Uani 1 1 d . . . . .
C10 C 0.72324(16) 0.59903(14) 0.42194(16) 0.0213(4) Uani 1 1 d . . . . .
C12 C 0.70926(17) 0.77609(15) 0.38821(16) 0.0240(4) Uani 1 1 d . . . . .
C15 C 0.33302(17) 0.49717(14) 0.28744(18) 0.0246(4) Uani 1 1 d . . . . .
C24 C 0.92291(18) 0.40031(15) 0.52038(18) 0.0255(4) Uani 1 1 d . . . . .
H24 H 0.903293 0.353197 0.467895 0.031 Uiso 1 1 calc R . . . .
C2 C 0.55238(17) 0.65617(15) 0.45686(16) 0.0232(4) Uani 1 1 d . . . . .
C9 C 0.67099(16) 0.67903(14) 0.34500(16) 0.0219(4) Uani 1 1 d . . . . .
C8 C 0.59841(16) 0.62714(14) 0.38198(16) 0.0223(4) Uani 1 1 d . . . . .
C27 C 0.98092(17) 0.54079(15) 0.67782(17) 0.0249(4) Uani 1 1 d . . . . .
H27 H 1.000027 0.587724 0.730459 0.030 Uiso 1 1 calc R . . . .
C7 C 0.51042(17) 0.56349(16) 0.30147(17) 0.0257(4) Uani 1 1 d . . . . .
C3 C 0.58581(18) 0.72054(16) 0.53935(18) 0.0282(5) Uani 1 1 d . . . . .
H3 H 0.648445 0.758230 0.556092 0.034 Uiso 1 1 calc R . . . .
C6 C 0.39755(19) 0.61221(16) 0.49024(19) 0.0284(5) Uani 1 1 d . . . . .
H6 H 0.333603 0.576012 0.472725 0.034 Uiso 1 1 calc R . . . .
C25 C 1.01581(18) 0.39295(16) 0.61972(19) 0.0287(5) Uani 1 1 d . . . . .
H25 H 1.060531 0.339700 0.635461 0.034 Uiso 1 1 calc R . . . .
C26 C 1.04490(17) 0.46232(17) 0.69707(18) 0.0281(5) Uani 1 1 d . . . . .
H26 H 1.109486 0.455681 0.763894 0.034 Uiso 1 1 calc R . . . .
C11 C 0.64698(18) 0.67887(16) 0.22573(18) 0.0271(4) Uani 1 1 d . . . . .
C4 C 0.52510(19) 0.72813(16) 0.59647(18) 0.0289(5) Uani 1 1 d . . . . .
C5 C 0.4338(2) 0.67408(16) 0.57474(19) 0.0315(5) Uani 1 1 d . . . . .
H5 H 0.396127 0.679384 0.617581 0.038 Uiso 1 1 calc R . . . .
C13 C 0.8593(2) 0.87918(16) 0.4353(2) 0.0319(5) Uani 1 1 d . . . . .
H13A H 0.875915 0.896936 0.509746 0.038 Uiso 1 1 calc R . . . .
H13B H 0.805722 0.923399 0.384492 0.038 Uiso 1 1 calc R . . . .
C16 C 0.22713(18) 0.41006(17) 0.12260(19) 0.0319(5) Uani 1 1 d . . . . .
C14 C 0.9628(2) 0.87759(18) 0.4225(2) 0.0367(5) Uani 1 1 d . . . . .
H14A H 0.944503 0.862295 0.347768 0.055 Uiso 1 1 calc GR . . . .
H14B H 1.013464 0.831534 0.470967 0.055 Uiso 1 1 calc GR . . . .
H14C H 0.998029 0.937886 0.440420 0.055 Uiso 1 1 calc GR . . . .
C17 C 0.1828(2) 0.3382(2) 0.1707(2) 0.0408(6) Uani 1 1 d . . . . .
H17A H 0.240621 0.293029 0.209664 0.061 Uiso 1 1 calc GR . . . .
H17B H 0.119219 0.307725 0.112915 0.061 Uiso 1 1 calc GR . . . .
H17C H 0.159892 0.367328 0.220638 0.061 Uiso 1 1 calc GR . . . .
C19 C 0.2661(2) 0.3654(2) 0.0464(2) 0.0483(7) Uani 1 1 d . . . . .
H19A H 0.299163 0.412022 0.019488 0.072 Uiso 1 1 calc GR . . . .
H19B H 0.202935 0.337441 -0.014392 0.072 Uiso 1 1 calc GR . . . .
H19C H 0.321176 0.318296 0.085462 0.072 Uiso 1 1 calc GR . . . .
C18 C 0.1483(3) 0.4861(2) 0.0679(3) 0.0575(8) Uani 1 1 d . . . . .
H18A H 0.119730 0.509951 0.116078 0.086 Uiso 1 1 calc GR . . . .
H18B H 0.086909 0.463209 0.001600 0.086 Uiso 1 1 calc GR . . . .
H18C H 0.186543 0.535040 0.050217 0.086 Uiso 1 1 calc GR . . . .

loop_
_atom_site_aniso_label
_atom_site_aniso_U_11
_atom_site_aniso_U_22
_atom_site_aniso_U_33
_atom_site_aniso_U_23
_atom_site_aniso_U_13
_atom_site_aniso_U_12
Cl1 0.0533(4) 0.0399(3) 0.0355(3) -0.0121(2) 0.0248(3) 0.0053(3)
F1 0.0337(7) 0.0332(7) 0.0271(6) -0.0025(5) 0.0174(5) 0.0015(5)
F3 0.0370(8) 0.0526(9) 0.0243(7) -0.0010(6) 0.0057(6) 0.0154(7)
O7 0.0249(7) 0.0241(8) 0.0262(7) -0.0048(6) 0.0114(6) -0.0029(6)
F2 0.0636(10) 0.0416(9) 0.0315(7) -0.0002(6) 0.0241(7) -0.0183(7)
O3 0.0263(7) 0.0206(7) 0.0314(8) 0.0007(6) 0.0129(6) -0.0027(6)
O2 0.0296(8) 0.0279(8) 0.0307(8) -0.0007(6) 0.0116(6) 0.0043(6)
O6 0.0386(9) 0.0284(8) 0.0275(8) -0.0068(6) 0.0119(7) 0.0003(7)
O5 0.0250(8) 0.0418(10) 0.0352(8) -0.0125(7) 0.0155(7) -0.0126(7)
O4 0.0376(10) 0.0523(12) 0.0574(12) -0.0199(9) 0.0338(9) -0.0162(8)
O1 0.0338(9) 0.0549(11) 0.0376(9) -0.0230(8) 0.0230(8) -0.0190(8)
N1 0.0184(8) 0.0244(9) 0.0253(8) -0.0012(7) 0.0112(7) 0.0002(6)
C22 0.0191(9) 0.0241(10) 0.0252(10) 0.0019(8) 0.0137(8) -0.0026(7)
C23 0.0215(9) 0.0224(10) 0.0256(9) 0.0012(8) 0.0157(8) -0.0026(7)
C21 0.0190(9) 0.0230(10) 0.0225(9) -0.0013(7) 0.0116(7) -0.0038(7)
C20 0.0228(9) 0.0230(10) 0.0262(10) -0.0014(8) 0.0150(8) -0.0033(7)
C1 0.0236(9) 0.0212(10) 0.0243(9) 0.0017(7) 0.0128(8) 0.0049(7)
C10 0.0189(9) 0.0235(10) 0.0226(9) -0.0015(7) 0.0104(7) -0.0018(7)
C12 0.0251(10) 0.0234(10) 0.0211(9) 0.0019(8) 0.0085(8) 0.0024(8)
C15 0.0210(9) 0.0220(10) 0.0332(11) 0.0005(8) 0.0145(8) -0.0006(7)
C24 0.0295(10) 0.0226(10) 0.0322(11) 0.0026(8) 0.0208(9) 0.0002(8)
C2 0.0221(9) 0.0262(10) 0.0225(9) -0.0016(8) 0.0113(8) 0.0042(8)
C9 0.0187(9) 0.0243(10) 0.0217(9) -0.0014(8) 0.0084(7) 0.0008(7)
C8 0.0183(9) 0.0260(10) 0.0236(9) -0.0035(8) 0.0104(7) -0.0002(7)
C27 0.0227(10) 0.0292(11) 0.0250(10) 0.0012(8) 0.0129(8) -0.0031(8)
C7 0.0208(9) 0.0318(11) 0.0268(10) -0.0071(8) 0.0129(8) -0.0025(8)
C3 0.0271(10) 0.0298(11) 0.0281(10) -0.0041(9) 0.0128(9) 0.0025(8)
C6 0.0332(11) 0.0267(11) 0.0343(11) 0.0038(9) 0.0230(10) 0.0030(8)
C25 0.0276(10) 0.0299(11) 0.0362(11) 0.0086(9) 0.0212(9) 0.0049(8)
C26 0.0216(10) 0.0377(12) 0.0275(10) 0.0081(9) 0.0131(8) 0.0009(8)
C11 0.0271(10) 0.0291(11) 0.0246(10) -0.0005(8) 0.0112(8) -0.0002(8)
C4 0.0352(11) 0.0285(11) 0.0252(10) -0.0007(8) 0.0157(9) 0.0098(9)
C5 0.0411(13) 0.0309(12) 0.0325(11) 0.0047(9) 0.0254(10) 0.0105(9)
C13 0.0350(12) 0.0221(10) 0.0343(11) 0.0007(9) 0.0120(9) -0.0050(9)
C16 0.0242(10) 0.0390(13) 0.0291(11) -0.0033(9) 0.0093(9) -0.0112(9)
C14 0.0369(13) 0.0357(13) 0.0356(12) 0.0070(10) 0.0148(10) -0.0081(10)
C17 0.0441(14) 0.0449(15) 0.0354(13) -0.0088(11) 0.0198(11) -0.0203(11)
C19 0.0442(15) 0.0644(19) 0.0424(14) -0.0221(13) 0.0251(12) -0.0269(14)
C18 0.0466(16) 0.0565(19) 0.0477(17) 0.0033(14) 0.0026(13) 0.0027(14)

loop_
_atom_type_symbol
_atom_type_description
_atom_type_scat_dispersion_real
_atom_type_scat_dispersion_imag
_atom_type_scat_source
C C 0.0181 0.0091 'International Tables Vol C Tables 4.2.6.8 and 6.1.1.4'
H H 0.0000 0.0000 'International Tables Vol C Tables 4.2.6.8 and 6.1.1.4'
Cl Cl 0.3639 0.7018 'International Tables Vol C Tables 4.2.6.8 and 6.1.1.4'
F F 0.0727 0.0534 'International Tables Vol C Tables 4.2.6.8 and 6.1.1.4'
N N 0.0311 0.0180 'International Tables Vol C Tables 4.2.6.8 and 6.1.1.4'
O O 0.0492 0.0322 'International Tables Vol C Tables 4.2.6.8 and 6.1.1.4'

loop_
_geom_angle_atom_site_label_1
_geom_angle_atom_site_label_2
_geom_angle_atom_site_label_3
_geom_angle
_geom_angle_site_symmetry_1
_geom_angle_site_symmetry_3
_geom_angle_publ_flag
C12 O3 C13 116.98(17) . . ?
C15 O5 C16 120.60(17) . . ?
C1 N1 C15 123.31(17) . . ?
C7 N1 C1 109.85(16) . . ?
C7 N1 C15 125.90(18) . . ?
C23 C22 C21 110.01(17) . . ?
C23 C22 C27 121.6(2) . . ?
C27 C22 C21 128.37(19) . . ?
C22 C23 C20 111.21(18) . . ?
C22 C23 C24 121.16(19) . . ?
C24 C23 C20 127.62(19) . . ?
O7 C21 C22 126.57(19) . . ?
O7 C21 C10 125.74(19) . . ?
C22 C21 C10 107.63(17) . . ?
O6 C20 C23 125.1(2) . . ?
O6 C20 C10 128.68(19) . . ?
C23 C20 C10 106.18(17) . . ?
C2 C1 N1 110.61(17) . . ?
C6 C1 N1 127.6(2) . . ?
C6 C1 C2 121.8(2) . . ?
C21 C10 C20 104.96(16) . . ?
C21 C10 C8 118.90(16) . . ?
C20 C10 C8 123.39(17) . . ?
C9 C10 C21 116.25(17) . . ?
C9 C10 C20 129.88(17) . . ?
C9 C10 C8 58.11(13) . . ?
O3 C12 C9 109.69(17) . . ?
O2 C12 O3 126.9(2) . . ?
O2 C12 C9 123.17(19) . . ?
O5 C15 N1 110.92(17) . . ?
O4 C15 O5 127.4(2) . . ?
O4 C15 N1 121.7(2) . . ?
C25 C24 C23 117.4(2) . . ?
C1 C2 C8 107.67(18) . . ?
C3 C2 C1 119.33(19) . . ?
C3 C2 C8 133.0(2) . . ?
C10 C9 C12 117.80(16) . . ?
C10 C9 C11 123.96(18) . . ?
C12 C9 C11 106.95(17) . . ?
C8 C9 C10 62.78(13) . . ?
C8 C9 C12 119.20(17) . . ?
C8 C9 C11 121.14(17) . . ?
C2 C8 C10 123.32(17) . . ?
C2 C8 C9 129.74(19) . . ?
C2 C8 C7 104.32(16) . . ?
C9 C8 C10 59.12(13) . . ?
C9 C8 C7 118.09(17) . . ?
C7 C8 C10 117.17(17) . . ?
C26 C27 C22 117.3(2) . . ?
O1 C7 N1 126.0(2) . . ?
O1 C7 C8 127.09(19) . . ?
N1 C7 C8 106.79(16) . . ?
C4 C3 C2 118.2(2) . . ?
C5 C6 C1 118.5(2) . . ?
C24 C25 C26 121.4(2) . . ?
C27 C26 C25 121.1(2) . . ?
F1 C11 F3 110.14(18) . . ?
F1 C11 F2 105.11(18) . . ?
F1 C11 C9 115.96(18) . . ?
F3 C11 F2 104.52(19) . . ?
F3 C11 C9 110.32(18) . . ?
F2 C11 C9 110.08(17) . . ?
C3 C4 Cl1 118.86(19) . . ?
C5 C4 Cl1 118.59(17) . . ?
C5 C4 C3 122.5(2) . . ?
C4 C5 C6 119.7(2) . . ?
O3 C13 C14 106.09(19) . . ?
O5 C16 C17 110.70(19) . . ?
O5 C16 C19 101.55(18) . . ?
C17 C16 C19 110.2(2) . . ?
C18 C16 O5 108.7(2) . . ?
C18 C16 C17 113.9(2) . . ?
C18 C16 C19 111.0(3) . . ?

loop_
_geom_bond_atom_site_label_1
_geom_bond_atom_site_label_2
_geom_bond_distance
_geom_bond_site_symmetry_2
_geom_bond_publ_flag
Cl1 C4 1.738(2) . ?
F1 C11 1.313(3) . ?
F3 C11 1.331(3) . ?
O7 C21 1.210(3) . ?
F2 C11 1.363(3) . ?
O3 C12 1.323(3) . ?
O3 C13 1.462(3) . ?
O2 C12 1.202(3) . ?
O6 C20 1.205(3) . ?
O5 C15 1.317(3) . ?
O5 C16 1.491(3) . ?
O4 C15 1.196(3) . ?
O1 C7 1.197(3) . ?
N1 C1 1.419(3) . ?
N1 C15 1.421(3) . ?
N1 C7 1.412(3) . ?
C22 C23 1.391(3) . ?
C22 C21 1.473(3) . ?
C22 C27 1.392(3) . ?
C23 C20 1.484(3) . ?
C23 C24 1.394(3) . ?
C21 C10 1.528(3) . ?
C20 C10 1.538(3) . ?
C1 C2 1.402(3) . ?
C1 C6 1.391(3) . ?
C10 C9 1.526(3) . ?
C10 C8 1.581(3) . ?
C12 C9 1.537(3) . ?
C24 C25 1.389(3) . ?
C2 C8 1.502(3) . ?
C2 C3 1.392(3) . ?
C9 C8 1.509(3) . ?
C9 C11 1.541(3) . ?
C8 C7 1.527(3) . ?
C27 C26 1.390(3) . ?
C3 C4 1.387(3) . ?
C6 C5 1.385(3) . ?
C25 C26 1.399(3) . ?
C4 C5 1.384(4) . ?
C13 C14 1.497(4) . ?
C16 C17 1.511(3) . ?
C16 C19 1.531(4) . ?
C16 C18 1.490(4) . ?
